data_7217295
loop_
_publ_author_name
'Mondal, Animesh'
'Brown, Mike'
'Mukhopadhyay, Chhanda'

_publ_section_title
;
 Multicomponent, one-pot and expeditous synthesis of highly substituted
 new
 spiro[indolo-3,10&#x00B4;-indeno[1,2-b]quinolin]-2,4,11&#x00B4;-triones
 under micellar catalytic effect of CTAB in water
;
_journal_name_full 'RSC Advances'
_journal_paper_doi 10.1039/C4RA04918G
_journal_year 2014
_chemical_formula_moiety 'C32 H26 N2 O3'
_chemical_formula_sum 'C32 H26 N2 O3'
_chemical_formula_weight 486.55
_chemical_name_systematic
; 
 ? 
;
_space_group_IT_number 14
_symmetry_cell_setting monoclinic
_symmetry_space_group_name_Hall '-P 2ybc'
_symmetry_space_group_name_H-M 'P 1 21/c 1'
_atom_sites_solution_hydrogens geom
_atom_sites_solution_primary direct
_atom_sites_solution_secondary difmap
_audit_creation_method SHELXL-97
_cell_angle_alpha 90.00
_cell_angle_beta 105.334(3)
_cell_angle_gamma 90.00
_cell_formula_units_Z 4
_cell_length_a 15.022(3)
_cell_length_b 16.858(3)
_cell_length_c 10.804(2)
_cell_measurement_temperature 296(2)
_cell_volume 2638.6(9)
_computing_structure_refinement 'SHELXL-97 (Sheldrick, 2008)'
_computing_structure_solution 'SHELXS-97 (Sheldrick, 2008)'
_diffrn_ambient_temperature 296(2)
_diffrn_measured_fraction_theta_full 0.978
_diffrn_measured_fraction_theta_max 0.978
_diffrn_radiation_monochromator graphite
_diffrn_radiation_source 'fine-focus sealed tube'
_diffrn_radiation_type MoK\a
_diffrn_radiation_wavelength 0.71073
_diffrn_reflns_av_R_equivalents 0.0476
_diffrn_reflns_av_sigmaI/netI 0.0599
_diffrn_reflns_limit_h_max 12
_diffrn_reflns_limit_h_min -16
_diffrn_reflns_limit_k_max 18
_diffrn_reflns_limit_k_min -18
_diffrn_reflns_limit_l_max 12
_diffrn_reflns_limit_l_min -12
_diffrn_reflns_number 10599
_diffrn_reflns_theta_full 23.45
_diffrn_reflns_theta_max 23.45
_diffrn_reflns_theta_min 1.85
_exptl_absorpt_coefficient_mu 0.079
_exptl_crystal_density_diffrn 1.225
_exptl_crystal_density_method 'not measured'
_exptl_crystal_F_000 1024
_refine_diff_density_max 0.600
_refine_diff_density_min -0.182
_refine_diff_density_rms 0.075
_refine_ls_extinction_method none
_refine_ls_goodness_of_fit_ref 1.025
_refine_ls_hydrogen_treatment mixed
_refine_ls_matrix_type full
_refine_ls_number_parameters 337
_refine_ls_number_reflns 3789
_refine_ls_number_restraints 0
_refine_ls_restrained_S_all 1.025
_refine_ls_R_factor_all 0.1300
_refine_ls_R_factor_gt 0.0866
_refine_ls_shift/su_max 0.086
_refine_ls_shift/su_mean 0.008
_refine_ls_structure_factor_coef Fsqd
_refine_ls_weighting_details 'calc w=1/[\s^2^(Fo^2^)+(0.1839P)^2^+0.9229P] where P=(Fo^2^+2Fc^2^)/3'
_refine_ls_weighting_scheme calc
_refine_ls_wR_factor_gt 0.2517
_refine_ls_wR_factor_ref 0.2907
_reflns_number_gt 2305
_reflns_number_total 3789
_reflns_threshold_expression >2sigma(I)
_cod_data_source_file c4ra04918g3.cif
_cod_data_source_block a
_cod_depositor_comments
;
The following automatic conversions were performed:

'_symmetry_cell_setting' value 'Monoclinic' changed to 'monoclinic'
according to
/usr/data/users/saulius/crontab/automatic-downloads/rss-feeds/RSC/lib/dictionaries/cif_core.dic
dictionary named 'cif_core.dic' version 2.4.2 from 2011-04-26.

Automatic conversion script
Id: cif_fix_values 2281 2013-09-26 08:29:07Z andrius 
;
_cod_original_cell_volume 2638.5(9)
_cod_original_sg_symbol_H-M P12(1)/c1
_cod_database_code 7217295

loop_
_symmetry_equiv_pos_as_xyz
'x, y, z'
'-x, y+1/2, -z+1/2'
'-x, -y, -z'
'x, -y-1/2, z-1/2'

loop_
_atom_site_label
_atom_site_type_symbol
_atom_site_fract_x
_atom_site_fract_y
_atom_site_fract_z
_atom_site_U_iso_or_equiv
_atom_site_adp_type
_atom_site_occupancy
_atom_site_symmetry_multiplicity
_atom_site_calc_flag
_atom_site_refinement_flags
O1 O 0.7629(2) 0.7713(2) 0.2552(4) 0.0660(11) Uani 1 1 d .
O2 O 0.8334(3) 0.9695(3) 0.3175(4) 0.0820(13) Uani 1 1 d .
O3 O 0.6582(2) 1.0104(2) -0.0962(3) 0.0618(10) Uani 1 1 d .
N1 N 0.8457(3) 0.8102(2) 0.1149(4) 0.0481(11) Uani 1 1 d .
N2 N 0.5201(3) 0.9267(2) 0.1130(4) 0.0478(10) Uani 1 1 d .
H2 H 0.4670 0.9439 0.1166 0.057 Uiso 1 1 calc R
C1 C 0.6518(5) 1.1307(4) 0.4756(6) 0.083(2) Uani 1 1 d .
H1 H 0.6684 1.1701 0.5378 0.100 Uiso 1 1 calc R
C2 C 0.7211(5) 1.0884(4) 0.4400(5) 0.0729(17) Uani 1 1 d .
H2A H 0.7832 1.0990 0.4772 0.087 Uiso 1 1 calc R
C3 C 0.6945(4) 1.0310(3) 0.3488(5) 0.0558(14) Uani 1 1 d .
C4 C 0.7486(4) 0.9759(3) 0.2875(5) 0.0547(14) Uani 1 1 d .
C5 C 0.6841(3) 0.9334(3) 0.1902(4) 0.0441(12) Uani 1 1 d .
C6 C 0.7030(3) 0.8765(3) 0.0945(4) 0.0431(12) Uani 1 1 d .
C7 C 0.7701(3) 0.8113(3) 0.1667(5) 0.0496(13) Uani 1 1 d .
C8 C 0.9303(3) 0.7700(3) 0.1748(5) 0.0451(12) Uani 1 1 d .
C9 C 0.9527(4) 0.7001(3) 0.1240(5) 0.0649(15) Uani 1 1 d .
H9 H 0.9129 0.6780 0.0512 0.078 Uiso 1 1 calc R
C10 C 1.0350(4) 0.6633(4) 0.1832(6) 0.0743(17) Uani 1 1 d .
H10 H 1.0510 0.6165 0.1486 0.089 Uiso 1 1 calc R
C11 C 1.0947(4) 0.6946(4) 0.2934(5) 0.0660(16) Uani 1 1 d .
C12 C 1.1864(4) 0.6539(5) 0.3554(7) 0.102(2) Uani 1 1 d .
H12A H 1.2274 0.6604 0.3014 0.153 Uiso 1 1 calc R
H12B H 1.1759 0.5984 0.3658 0.153 Uiso 1 1 calc R
H12C H 1.2134 0.6773 0.4377 0.153 Uiso 1 1 calc R
C13 C 0.6009(4) 1.0172(3) 0.2913(5) 0.0509(13) Uani 1 1 d .
C14 C 0.5330(4) 1.0578(3) 0.3262(5) 0.0652(16) Uani 1 1 d .
H14 H 0.4708 1.0477 0.2888 0.078 Uiso 1 1 calc R
C15 C 0.5623(5) 1.1162(4) 0.4227(6) 0.0801(19) Uani 1 1 d .
H15 H 0.5182 1.1452 0.4498 0.096 Uiso 1 1 calc R
C16 C 0.5969(3) 0.9563(3) 0.1908(4) 0.0438(12) Uani 1 1 d .
C17 C 0.5265(3) 0.8671(3) 0.0250(4) 0.0421(11) Uani 1 1 d .
C18 C 0.6120(3) 0.8395(3) 0.0163(4) 0.0447(12) Uani 1 1 d .
C19 C 0.6124(4) 0.7804(3) -0.0732(5) 0.0597(14) Uani 1 1 d .
H19 H 0.6686 0.7614 -0.0815 0.072 Uiso 1 1 calc R
C20 C 0.5328(4) 0.7496(3) -0.1492(6) 0.0681(16) Uani 1 1 d .
H20 H 0.5353 0.7089 -0.2062 0.082 Uiso 1 1 calc R
C21 C 0.4490(4) 0.7785(3) -0.1421(5) 0.0645(15) Uani 1 1 d .
H21 H 0.3947 0.7592 -0.1967 0.077 Uiso 1 1 calc R
C22 C 0.4460(4) 0.8355(3) -0.0542(5) 0.0537(13) Uani 1 1 d .
H22 H 0.3891 0.8536 -0.0470 0.064 Uiso 1 1 calc R
C23 C 0.7577(3) 0.9096(3) 0.0073(4) 0.0408(11) Uani 1 1 d .
C24 C 0.8367(3) 0.8692(3) 0.0223(4) 0.0410(11) Uani 1 1 d .
C25 C 0.9057(3) 0.8828(3) -0.0512(5) 0.0513(13) Uani 1 1 d .
H25A H 0.8976 0.8441 -0.1198 0.062 Uiso 1 1 calc R
H25B H 0.9675 0.8770 0.0048 0.062 Uiso 1 1 calc R
C26 C 0.8927(3) 0.9669(3) -0.1075(5) 0.0563(14) Uani 1 1 d .
H26A H 0.9167 1.0047 -0.0391 0.068 Uiso 1 1 calc R
H26B H 0.9287 0.9722 -0.1695 0.068 Uiso 1 1 calc R
C27 C 0.7932(3) 0.9881(3) -0.1724(5) 0.0478(12) Uani 1 1 d .
C28 C 0.7307(3) 0.9725(3) -0.0850(4) 0.0446(12) Uani 1 1 d .
C29 C 0.7555(4) 0.9377(3) -0.2951(5) 0.0691(16) Uani 1 1 d .
H29A H 0.7926 0.9467 -0.3537 0.104 Uiso 1 1 calc R
H29B H 0.6928 0.9528 -0.3351 0.104 Uiso 1 1 calc R
H29C H 0.7576 0.8825 -0.2726 0.104 Uiso 1 1 calc R
C30 C 0.7896(4) 1.0775(3) -0.2071(6) 0.0726(17) Uani 1 1 d .
H30A H 0.8077 1.1084 -0.1299 0.109 Uiso 1 1 calc R
H30B H 0.7278 1.0915 -0.2535 0.109 Uiso 1 1 calc R
H30C H 0.8309 1.0879 -0.2594 0.109 Uiso 1 1 calc R
C31 C 0.9873(4) 0.7999(3) 0.2841(5) 0.0606(14) Uani 1 1 d .
H31 H 0.9710 0.8461 0.3196 0.073 Uiso 1 1 calc R
C32 C 1.0680(4) 0.7629(3) 0.3420(6) 0.0660(15) Uani 1 1 d .
H32 H 1.1061 0.7845 0.4166 0.079 Uiso 1 1 calc R

loop_
_atom_site_aniso_label
_atom_site_aniso_U_11
_atom_site_aniso_U_22
_atom_site_aniso_U_33
_atom_site_aniso_U_23
_atom_site_aniso_U_13
_atom_site_aniso_U_12
O1 0.063(3) 0.073(2) 0.073(2) 0.027(2) 0.038(2) 0.0137(19)
O2 0.050(3) 0.107(3) 0.080(3) -0.026(2) 0.003(2) 0.002(2)
O3 0.048(2) 0.069(2) 0.070(2) 0.0121(19) 0.0191(18) 0.0185(19)
N1 0.039(2) 0.055(2) 0.055(2) 0.011(2) 0.020(2) 0.0108(19)
N2 0.031(2) 0.061(3) 0.054(2) 0.000(2) 0.017(2) 0.007(2)
C1 0.103(6) 0.081(4) 0.058(4) -0.021(3) 0.006(4) 0.015(4)
C2 0.080(4) 0.074(4) 0.057(3) -0.014(3) 0.004(3) 0.007(3)
C3 0.056(4) 0.064(3) 0.046(3) 0.000(3) 0.009(3) 0.005(3)
C4 0.040(3) 0.068(4) 0.053(3) 0.000(3) 0.007(3) 0.004(3)
C5 0.036(3) 0.049(3) 0.049(3) -0.003(2) 0.013(2) -0.002(2)
C6 0.035(3) 0.048(3) 0.047(3) 0.003(2) 0.013(2) 0.003(2)
C7 0.044(3) 0.056(3) 0.055(3) 0.010(3) 0.023(3) 0.004(2)
C8 0.037(3) 0.053(3) 0.049(3) 0.009(2) 0.017(2) 0.007(2)
C9 0.052(4) 0.079(4) 0.061(3) -0.003(3) 0.008(3) 0.012(3)
C10 0.070(4) 0.079(4) 0.077(4) -0.001(3) 0.024(4) 0.031(3)
C11 0.045(3) 0.091(4) 0.065(4) 0.019(3) 0.019(3) 0.015(3)
C12 0.062(4) 0.136(6) 0.100(5) 0.030(5) 0.007(4) 0.040(4)
C13 0.063(4) 0.050(3) 0.044(3) 0.006(2) 0.021(3) 0.010(3)
C14 0.067(4) 0.074(4) 0.057(3) -0.002(3) 0.022(3) 0.016(3)
C15 0.103(6) 0.082(4) 0.057(4) -0.013(3) 0.022(4) 0.032(4)
C16 0.044(3) 0.051(3) 0.037(2) 0.005(2) 0.012(2) 0.002(2)
C17 0.035(3) 0.044(3) 0.049(3) 0.006(2) 0.014(2) -0.001(2)
C18 0.044(3) 0.045(3) 0.049(3) 0.003(2) 0.019(2) -0.001(2)
C19 0.049(4) 0.065(3) 0.066(3) -0.014(3) 0.018(3) 0.000(3)
C20 0.069(4) 0.069(4) 0.071(4) -0.014(3) 0.027(3) -0.014(3)
C21 0.061(4) 0.068(4) 0.062(3) 0.001(3) 0.012(3) -0.013(3)
C22 0.048(3) 0.056(3) 0.059(3) 0.004(3) 0.016(3) -0.005(3)
C23 0.038(3) 0.043(3) 0.044(3) 0.001(2) 0.016(2) 0.004(2)
C24 0.034(3) 0.047(3) 0.045(3) 0.001(2) 0.015(2) -0.002(2)
C25 0.037(3) 0.065(3) 0.053(3) 0.012(3) 0.015(2) 0.008(2)
C26 0.042(3) 0.069(3) 0.062(3) 0.014(3) 0.021(3) 0.001(3)
C27 0.040(3) 0.052(3) 0.053(3) 0.011(2) 0.016(2) 0.005(2)
C28 0.037(3) 0.047(3) 0.046(3) -0.003(2) 0.005(2) -0.001(2)
C29 0.067(4) 0.084(4) 0.057(3) 0.001(3) 0.018(3) 0.006(3)
C30 0.076(4) 0.063(4) 0.086(4) 0.022(3) 0.034(3) 0.001(3)
C31 0.052(4) 0.054(3) 0.073(4) 0.001(3) 0.009(3) 0.011(3)
C32 0.046(4) 0.078(4) 0.068(4) 0.002(3) 0.005(3) 0.000(3)

loop_
_atom_type_symbol
_atom_type_description
_atom_type_scat_dispersion_real
_atom_type_scat_dispersion_imag
_atom_type_scat_source
C C 0.0033 0.0016 'International Tables Vol C Tables 4.2.6.8 and 6.1.1.4'
H H 0.0000 0.0000 'International Tables Vol C Tables 4.2.6.8 and 6.1.1.4'
N N 0.0061 0.0033 'International Tables Vol C Tables 4.2.6.8 and 6.1.1.4'
O O 0.0106 0.0060 'International Tables Vol C Tables 4.2.6.8 and 6.1.1.4'

loop_
_geom_angle_atom_site_label_1
_geom_angle_atom_site_label_2
_geom_angle_atom_site_label_3
_geom_angle
C24 N1 C7 110.2(4)
C24 N1 C8 124.6(4)
C7 N1 C8 123.0(4)
C16 N2 C17 119.5(4)
C16 N2 H2 120.2
C17 N2 H2 120.2
C15 C1 C2 121.8(6)
C15 C1 H1 119.1
C2 C1 H1 119.1
C3 C2 C1 117.7(6)
C3 C2 H2A 121.2
C1 C2 H2A 121.2
C2 C3 C13 120.5(5)
C2 C3 C4 132.1(5)
C13 C3 C4 107.4(4)
O2 C4 C5 127.3(5)
O2 C4 C3 125.5(5)
C5 C4 C3 107.3(4)
C16 C5 C4 108.7(4)
C16 C5 C6 122.9(4)
C4 C5 C6 128.3(4)
C5 C6 C23 115.5(4)
C5 C6 C18 109.7(4)
C23 C6 C18 111.0(4)
C5 C6 C7 108.9(4)
C23 C6 C7 100.8(3)
C18 C6 C7 110.7(4)
O1 C7 N1 124.6(4)
O1 C7 C6 128.0(4)
N1 C7 C6 107.3(4)
C31 C8 C9 119.9(5)
C31 C8 N1 119.7(4)
C9 C8 N1 120.3(5)
C8 C9 C10 118.9(5)
C8 C9 H9 120.6
C10 C9 H9 120.6
C9 C10 C11 121.4(5)
C9 C10 H10 119.3
C11 C10 H10 119.3
C32 C11 C10 117.4(5)
C32 C11 C12 122.1(6)
C10 C11 C12 120.4(6)
C11 C12 H12A 109.5
C11 C12 H12B 109.5
H12A C12 H12B 109.5
C11 C12 H12C 109.5
H12A C12 H12C 109.5
H12B C12 H12C 109.5
C14 C13 C3 122.1(5)
C14 C13 C16 131.5(5)
C3 C13 C16 106.3(4)
C13 C14 C15 116.4(6)
C13 C14 H14 121.8
C15 C14 H14 121.8
C1 C15 C14 121.5(6)
C1 C15 H15 119.2
C14 C15 H15 119.3
N2 C16 C5 124.2(4)
N2 C16 C13 125.6(4)
C5 C16 C13 110.2(4)
C22 C17 C18 119.9(4)
C22 C17 N2 119.2(4)
C18 C17 N2 121.0(4)
C19 C18 C17 117.4(5)
C19 C18 C6 120.5(4)
C17 C18 C6 121.9(4)
C20 C19 C18 121.9(5)
C20 C19 H19 119.0
C18 C19 H19 119.0
C19 C20 C21 120.3(5)
C19 C20 H20 119.9
C21 C20 H20 119.9
C22 C21 C20 119.4(5)
C22 C21 H21 120.3
C20 C21 H21 120.3
C21 C22 C17 121.1(5)
C21 C22 H22 119.4
C17 C22 H22 119.4
C24 C23 C28 122.5(4)
C24 C23 C6 110.3(4)
C28 C23 C6 127.1(4)
C23 C24 N1 111.4(4)
C23 C24 C25 125.4(4)
N1 C24 C25 123.2(4)
C24 C25 C26 108.7(4)
C24 C25 H25A 109.9
C26 C25 H25A 109.9
C24 C25 H25B 109.9
C26 C25 H25B 110.0
H25A C25 H25B 108.3
C27 C26 C25 114.0(4)
C27 C26 H26A 108.7
C25 C26 H26A 108.7
C27 C26 H26B 108.7
C25 C26 H26B 108.7
H26A C26 H26B 107.6
C26 C27 C28 111.6(4)
C26 C27 C29 111.1(4)
C28 C27 C29 106.9(4)
C26 C27 C30 107.9(4)
C28 C27 C30 109.3(4)
C29 C27 C30 110.1(4)
O3 C28 C23 121.8(4)
O3 C28 C27 121.4(4)
C23 C28 C27 116.8(4)
C27 C29 H29A 109.5
C27 C29 H29B 109.5
H29A C29 H29B 109.5
C27 C29 H29C 109.5
H29A C29 H29C 109.5
H29B C29 H29C 109.5
C27 C30 H30A 109.5
C27 C30 H30B 109.5
H30A C30 H30B 109.5
C27 C30 H30C 109.5
H30A C30 H30C 109.5
H30B C30 H30C 109.5
C8 C31 C32 120.7(5)
C8 C31 H31 119.7
C32 C31 H31 119.7
C31 C32 C11 121.7(5)
C31 C32 H32 119.2
C11 C32 H32 119.2

loop_
_geom_bond_atom_site_label_1
_geom_bond_atom_site_label_2
_geom_bond_distance
O1 C7 1.198(5)
O2 C4 1.233(6)
O3 C28 1.240(5)
N1 C24 1.392(6)
N1 C7 1.392(6)
N1 C8 1.435(6)
N2 C16 1.332(6)
N2 C17 1.403(6)
N2 H2 0.8600
C1 C15 1.338(8)
C1 C2 1.397(9)
C1 H1 0.9300
C2 C3 1.363(7)
C2 H2A 0.9300
C3 C13 1.399(7)
C3 C4 1.498(7)
C4 C5 1.420(7)
C5 C16 1.367(6)
C5 C6 1.492(6)
C6 C23 1.512(6)
C6 C18 1.537(6)
C6 C7 1.554(6)
C8 C31 1.359(7)
C8 C9 1.379(7)
C9 C10 1.381(7)
C9 H9 0.9300
C10 C11 1.391(8)
C10 H10 0.9300
C11 C32 1.368(8)
C11 C12 1.526(8)
C12 H12A 0.9600
C12 H12B 0.9600
C12 H12C 0.9600
C13 C14 1.361(7)
C13 C16 1.484(7)
C14 C15 1.417(8)
C14 H14 0.9300
C15 H15 0.9300
C17 C22 1.390(7)
C17 C18 1.393(6)
C18 C19 1.389(7)
C19 C20 1.361(7)
C19 H19 0.9300
C20 C21 1.370(8)
C20 H20 0.9300
C21 C22 1.360(7)
C21 H21 0.9300
C22 H22 0.9300
C23 C24 1.339(6)
C23 C28 1.438(6)
C24 C25 1.481(6)
C25 C26 1.535(7)
C25 H25A 0.9700
C25 H25B 0.9700
C26 C27 1.516(7)
C26 H26A 0.9700
C26 H26B 0.9700
C27 C28 1.520(7)
C27 C29 1.550(7)
C27 C30 1.551(7)
C29 H29A 0.9600
C29 H29B 0.9600
C29 H29C 0.9600
C30 H30A 0.9600
C30 H30B 0.9600
C30 H30C 0.9600
C31 C32 1.360(7)
C31 H31 0.9300
C32 H32 0.9300
